data_1561755
loop_
_publ_author_name
'Bykova, E.'
'Gou, H.'
'Bykov, M.'
'Hanfland, M.'
'Dubrovinsky, L.'
'Dubrovinskaia, N.'

_publ_section_title
;
 Crystal structures and compressibility of novel iron borides Fe2B7 and Fe
 B50 synthesized at high pressure and high temperature
;
_journal_name_full 'Journal of Solid State Chemistry'
_journal_page_first 102
_journal_page_last 109
_journal_paper_doi 10.1016/j.jssc.2015.06.040
_journal_volume 230
_journal_year 2015
_chemical_formula_moiety 'B50 Fe1.04'
_chemical_formula_sum 'B50 Fe1.04'
_chemical_formula_weight 598.58
_chemical_name_common 'Iron Boron (1.04/50)'
_chemical_name_systematic 'Iron Boron (1.04/50)'
_space_group_crystal_system tetragonal
_space_group_IT_number 134
_space_group_name_Hall '-P 4ac 2bc'
_space_group_name_H-M_alt 'P 42/n n m :2'
_atom_sites_solution_hydrogens .
_atom_sites_solution_primary direct
_atom_sites_solution_secondary difmap
_audit_creation_method SHELXL-2014/7
_cell_angle_alpha 90
_cell_angle_beta 90
_cell_angle_gamma 90
_cell_formula_units_Z 1
_cell_length_a 8.9731(3)
_cell_length_b 8.9731(3)
_cell_length_c 5.0587(3)
_cell_measurement_reflns_used 795
_cell_measurement_temperature 296(2)
_cell_measurement_theta_max 32.8270
_cell_measurement_theta_min 3.2060
_cell_volume 407.31(3)
_computing_cell_refinement
;
CrysAlisPro, Agilent Technologies,
Version 1.171.36.28 (release 01-02-2013 CrysAlis171 .NET)
(compiled Feb  1 2013,16:14:44)
;
_computing_data_collection
;
CrysAlisPro, Agilent Technologies,
Version 1.171.36.28 (release 01-02-2013 CrysAlis171 .NET)
(compiled Feb  1 2013,16:14:44)
;
_computing_data_reduction
;
CrysAlisPro, Agilent Technologies,
Version 1.171.36.28 (release 01-02-2013 CrysAlis171 .NET)
(compiled Feb  1 2013,16:14:44)
;
_computing_structure_refinement 'SHELXL-2014/7 (Sheldrick, 2014)'
_computing_structure_solution 'SHELXS-2013 (Sheldrick, 2013)'
_diffrn_ambient_temperature 296(2)
_diffrn_detector_area_resol_mean 8.3370
_diffrn_measured_fraction_theta_full 1.000
_diffrn_measured_fraction_theta_max 0.980
_diffrn_measurement_device_type 'Xcalibur, Sapphire2, large Be window'
_diffrn_measurement_method '\w scans'
_diffrn_radiation_monochromator graphite
_diffrn_radiation_probe x-ray
_diffrn_radiation_type MoK\a
_diffrn_radiation_wavelength 0.71073
_diffrn_reflns_av_R_equivalents 0.0440
_diffrn_reflns_av_unetI/netI 0.0475
_diffrn_reflns_Laue_measured_fraction_full 1.000
_diffrn_reflns_Laue_measured_fraction_max 0.980
_diffrn_reflns_limit_h_max 9
_diffrn_reflns_limit_h_min -10
_diffrn_reflns_limit_k_max 9
_diffrn_reflns_limit_k_min -13
_diffrn_reflns_limit_l_max 7
_diffrn_reflns_limit_l_min -5
_diffrn_reflns_number 1719
_diffrn_reflns_point_group_measured_fraction_full 1.000
_diffrn_reflns_point_group_measured_fraction_max 0.980
_diffrn_reflns_theta_full 25.000
_diffrn_reflns_theta_max 33.706
_diffrn_reflns_theta_min 3.211
_diffrn_source 'Enhance (Mo) X-ray Source'
_exptl_absorpt_coefficient_mu 0.972
_exptl_absorpt_correction_T_max 1.00000
_exptl_absorpt_correction_T_min 0.97740
_exptl_absorpt_correction_type multi-scan
_exptl_absorpt_process_details
;
CrysAlisPro, Agilent Technologies,
Version 1.171.36.28 (release 01-02-2013 CrysAlis171 .NET)
(compiled Feb  1 2013,16:14:44)
Empirical absorption correction using spherical harmonics,
 implemented in SCALE3 ABSPACK scaling algorithm.
;
_exptl_crystal_colour black
_exptl_crystal_density_diffrn 2.440
_exptl_crystal_description prism
_exptl_crystal_F_000 277
_exptl_crystal_size_max 0.110
_exptl_crystal_size_mid 0.100
_exptl_crystal_size_min 0.040
_refine_diff_density_max 0.772
_refine_diff_density_min -0.288
_refine_diff_density_rms 0.112
_refine_ls_extinction_coef .
_refine_ls_extinction_method none
_refine_ls_goodness_of_fit_ref 1.154
_refine_ls_hydrogen_treatment .
_refine_ls_matrix_type full
_refine_ls_number_parameters 36
_refine_ls_number_reflns 431
_refine_ls_number_restraints 0
_refine_ls_restrained_S_all 1.154
_refine_ls_R_factor_all 0.0617
_refine_ls_R_factor_gt 0.0448
_refine_ls_shift/su_max 0.000
_refine_ls_shift/su_mean 0.000
_refine_ls_structure_factor_coef Fsqd
_refine_ls_weighting_details 'w=1/[\s^2^(Fo^2^)+(0.0540P)^2^+0.1238P] where P=(Fo^2^+2Fc^2^)/3'
_refine_ls_weighting_scheme calc
_refine_ls_wR_factor_gt 0.1076
_refine_ls_wR_factor_ref 0.1151
_reflns_Friedel_coverage 0.000
_reflns_Friedel_fraction_full .
_reflns_Friedel_fraction_max .
_reflns_number_gt 344
_reflns_number_total 431
_reflns_threshold_expression 'I > 2\s(I)'
_cod_data_source_file Fe1_04B50_300K.cif
_cod_data_source_block Fe1.04B50
_cod_original_cell_volume 407.31(4)
_cod_original_sg_symbol_H-M 'P 42/n n m'
_cod_database_code 1561755
_shelx_shelxl_version_number 2014/7
_shelx_space_group_comment
;
The symmetry employed for this shelxl refinement is uniquely defined
by the following loop, which should always be used as a source of
symmetry information in preference to the above space-group names.
They are only intended as comments.
;
_shelx_estimated_absorpt_t_min 0.901
_shelx_estimated_absorpt_t_max 0.962

loop_
_space_group_symop_operation_xyz
'x, y, z'
'-y+1/2, x, z+1/2'
'-x+1/2, -y+1/2, z'
'y, -x+1/2, z+1/2'
'x, -y+1/2, -z+1/2'
'-x+1/2, y, -z+1/2'
'y, x, -z'
'-y+1/2, -x+1/2, -z'
'-x, -y, -z'
'y-1/2, -x, -z-1/2'
'x-1/2, y-1/2, -z'
'-y, x-1/2, -z-1/2'
'-x, y-1/2, z-1/2'
'x-1/2, -y, z-1/2'
'-y, -x, z'
'y-1/2, x-1/2, z'

loop_
_atom_site_label
_atom_site_type_symbol
_atom_site_fract_x
_atom_site_fract_y
_atom_site_fract_z
_atom_site_U_iso_or_equiv
_atom_site_adp_type
_atom_site_occupancy
_atom_site_site_symmetry_order
_atom_site_calc_flag
_atom_site_refinement_flags_posn
_atom_site_refinement_flags_adp
_atom_site_refinement_flags_occupancy
_atom_site_disorder_assembly
_atom_site_disorder_group
Fe1 Fe -0.2500 0.2500 0.2500 0.0143(4) Uani 0.519(4) 8 d S T P . .
B1 B 0.2500 -0.2500 0.2500 0.0074(8) Uani 1 8 d S T P . .
B2 B 0.12214(18) -0.12214(18) 0.1382(5) 0.0070(5) Uani 1 2 d S T P . .
B3 B 0.00334(18) -0.00334(18) 0.3353(5) 0.0060(5) Uani 1 2 d S T P . .
B4 B -0.07278(19) -0.1546(2) 0.1469(4) 0.0099(4) Uani 1 1 d . . . . .
B5 B -0.16769(17) 0.02156(19) 0.1640(3) 0.0072(4) Uani 1 1 d . . . . .

loop_
_atom_site_aniso_label
_atom_site_aniso_U_11
_atom_site_aniso_U_22
_atom_site_aniso_U_33
_atom_site_aniso_U_23
_atom_site_aniso_U_13
_atom_site_aniso_U_12
Fe1 0.0047(4) 0.0047(4) 0.0337(8) 0.000 0.000 0.000
B1 0.0071(12) 0.0071(12) 0.0080(18) 0.000 0.000 0.000
B2 0.0068(6) 0.0068(6) 0.0073(10) -0.0003(6) 0.0003(6) 0.0002(8)
B3 0.0057(6) 0.0057(6) 0.0066(9) -0.0006(5) 0.0006(5) 0.0009(7)
B4 0.0063(7) 0.0126(8) 0.0109(8) -0.0064(6) 0.0012(6) -0.0011(6)
B5 0.0070(7) 0.0080(7) 0.0064(6) 0.0000(6) 0.0004(5) -0.0014(6)

loop_
_atom_type_symbol
_atom_type_description
_atom_type_scat_dispersion_real
_atom_type_scat_dispersion_imag
_atom_type_scat_source
B B 0.0013 0.0007 'International Tables Vol C Tables 4.2.6.8 and 6.1.1.4'
Fe Fe 0.3463 0.8444 'International Tables Vol C Tables 4.2.6.8 and 6.1.1.4'

loop_
_geom_angle_atom_site_label_1
_geom_angle_atom_site_label_2
_geom_angle_atom_site_label_3
_geom_angle
_geom_angle_site_symmetry_1
_geom_angle_site_symmetry_3
B5 Fe1 B5 141.17(8) . 5
B5 Fe1 B5 92.196(16) . 12_566
B5 Fe1 B5 49.33(8) 5 12_566
B5 Fe1 B5 45.38(8) . 6_455
B5 Fe1 B5 157.43(8) 5 6_455
B5 Fe1 B5 125.11(8) 12_566 6_455
B5 Fe1 B5 92.195(16) . 10_556
B5 Fe1 B5 125.11(8) 5 10_556
B5 Fe1 B5 157.43(8) 12_566 10_556
B5 Fe1 B5 49.33(8) 6_455 10_556
B5 Fe1 B5 125.11(8) . 16_565
B5 Fe1 B5 92.195(16) 5 16_565
B5 Fe1 B5 141.17(8) 12_566 16_565
B5 Fe1 B5 92.195(16) 6_455 16_565
B5 Fe1 B5 45.38(8) 10_556 16_565
B5 Fe1 B5 49.33(8) . 15
B5 Fe1 B5 92.195(16) 5 15
B5 Fe1 B5 45.38(8) 12_566 15
B5 Fe1 B5 92.195(16) 6_455 15
B5 Fe1 B5 141.17(8) 10_556 15
B5 Fe1 B5 157.43(8) 16_565 15
B5 Fe1 B5 157.43(8) . 3_455
B5 Fe1 B5 45.38(8) 5 3_455
B5 Fe1 B5 92.195(16) 12_566 3_455
B5 Fe1 B5 141.17(8) 6_455 3_455
B5 Fe1 B5 92.195(16) 10_556 3_455
B5 Fe1 B5 49.33(8) 16_565 3_455
B5 Fe1 B5 125.11(8) 15 3_455
B5 Fe1 B1 78.71(4) . 9
B5 Fe1 B1 101.29(4) 5 9
B5 Fe1 B1 101.29(4) 12_566 9
B5 Fe1 B1 101.29(4) 6_455 9
B5 Fe1 B1 101.29(4) 10_556 9
B5 Fe1 B1 78.71(4) 16_565 9
B5 Fe1 B1 78.71(4) 15 9
B5 Fe1 B1 78.71(4) 3_455 9
B5 Fe1 B1 101.29(4) . 9_556
B5 Fe1 B1 78.71(4) 5 9_556
B5 Fe1 B1 78.71(4) 12_566 9_556
B5 Fe1 B1 78.71(4) 6_455 9_556
B5 Fe1 B1 78.71(4) 10_556 9_556
B5 Fe1 B1 101.29(4) 16_565 9_556
B5 Fe1 B1 101.29(4) 15 9_556
B5 Fe1 B1 101.29(4) 3_455 9_556
B1 Fe1 B1 180.0 9 9_556
B5 Fe1 B2 114.63(4) . 4
B5 Fe1 B2 44.26(6) 5 4
B5 Fe1 B2 44.26(6) 12_566 4
B5 Fe1 B2 114.48(6) 6_455 4
B5 Fe1 B2 114.48(6) 10_556 4
B5 Fe1 B2 114.63(4) 16_565 4
B5 Fe1 B2 83.40(5) 15 4
B5 Fe1 B2 83.40(5) 3_455 4
B1 Fe1 B2 140.44(5) 9 4
B1 Fe1 B2 39.56(5) 9_556 4
B5 Fe1 B2 114.48(6) . 11_565
B5 Fe1 B2 83.40(5) 5 11_565
B5 Fe1 B2 114.63(4) 12_566 11_565
B5 Fe1 B2 114.63(4) 6_455 11_565
B5 Fe1 B2 83.40(5) 10_556 11_565
B5 Fe1 B2 44.26(6) 16_565 11_565
B5 Fe1 B2 114.48(6) 15 11_565
B5 Fe1 B2 44.26(6) 3_455 11_565
B1 Fe1 B2 39.56(5) 9 11_565
B1 Fe1 B2 140.44(5) 9_556 11_565
B2 Fe1 B2 126.46(6) 4 11_565
B2 B1 B2 96.22(5) . 10_656
B2 B1 B2 96.22(5) . 12_556
B2 B1 B2 141.58(16) 10_656 12_556
B2 B1 B2 141.58(16) . 3_545
B2 B1 B2 96.22(5) 10_656 3_545
B2 B1 B2 96.22(5) 12_556 3_545
B2 B1 Fe1 109.21(8) . 9_556
B2 B1 Fe1 70.79(8) 10_656 9_556
B2 B1 Fe1 70.79(8) 12_556 9_556
B2 B1 Fe1 109.21(8) 3_545 9_556
B2 B1 Fe1 70.79(8) . 9
B2 B1 Fe1 109.21(8) 10_656 9
B2 B1 Fe1 109.21(8) 12_556 9
B2 B1 Fe1 70.79(8) 3_545 9
Fe1 B1 Fe1 180.0 9_556 9
B1 B2 B4 122.72(9) . 15
B1 B2 B4 122.72(9) . .
B4 B2 B4 108.87(17) 15 .
B1 B2 B3 127.31(15) . .
B4 B2 B3 60.10(9) 15 .
B4 B2 B3 60.10(9) . .
B1 B2 B5 117.20(12) . 7
B4 B2 B5 108.87(14) 15 7
B4 B2 B5 59.70(9) . 7
B3 B2 B5 107.64(13) . 7
B1 B2 B5 117.20(12) . 9
B4 B2 B5 59.70(9) 15 9
B4 B2 B5 108.87(14) . 9
B3 B2 B5 107.64(13) . 9
B5 B2 B5 61.18(13) 7 9
B1 B2 Fe1 69.65(8) . 9
B4 B2 Fe1 112.91(10) 15 9
B4 B2 Fe1 112.91(10) . 9
B3 B2 Fe1 163.04(14) . 9
B5 B2 Fe1 58.34(8) 7 9
B5 B2 Fe1 58.34(8) 9 9
B3 B3 B5 116.84(18) 9_556 15
B3 B3 B5 116.84(18) 9_556 .
B5 B3 B5 62.93(13) 15 .
B3 B3 B4 122.96(11) 9_556 15
B5 B3 B4 60.47(9) 15 15
B5 B3 B4 110.30(15) . 15
B3 B3 B4 122.96(11) 9_556 .
B5 B3 B4 110.30(15) 15 .
B5 B3 B4 60.47(9) . .
B4 B3 B4 107.11(16) 15 .
B3 B3 B2 126.4(2) 9_556 .
B5 B3 B2 108.34(14) 15 .
B5 B3 B2 108.34(14) . .
B4 B3 B2 59.02(9) 15 .
B4 B3 B2 59.02(9) . .
B2 B4 B5 61.49(11) . 7
B2 B4 B3 60.88(11) . .
B5 B4 B3 109.65(12) 7 .
B2 B4 B5 108.90(12) . .
B5 B4 B5 108.90(12) 7 .
B3 B4 B5 59.29(10) . .
B2 B4 B4 108.20(11) . 7
B5 B4 B4 59.84(11) 7 7
B3 B4 B4 106.45(12) . 7
B5 B4 B4 59.44(10) . 7
B2 B4 B4 98.81(9) . 5_545
B5 B4 B4 113.65(12) 7 5_545
B3 B4 B4 111.72(15) . 5_545
B5 B4 B4 136.55(12) . 5_545
B4 B4 B4 140.56(10) 7 5_545
B5 B5 B3 119.80(16) 6_455 .
B5 B5 B4 120.15(13) 6_455 7
B3 B5 B4 108.21(13) . 7
B5 B5 B4 115.63(8) 6_455 .
B3 B5 B4 60.24(9) . .
B4 B5 B4 60.72(12) 7 .
B5 B5 B2 128.25(13) 6_455 9
B3 B5 B2 106.13(11) . 9
B4 B5 B2 58.80(9) 7 9
B4 B5 B2 106.79(12) . 9
B5 B5 B5 127.54(5) 6_455 15
B3 B5 B5 58.54(7) . 15
B4 B5 B5 106.74(7) 7 15
B4 B5 B5 106.67(7) . 15
B2 B5 B5 59.41(6) 9 15
B5 B5 Fe1 67.31(4) 6_455 .
B3 B5 Fe1 107.92(10) . .
B4 B5 Fe1 129.05(10) 7 .
B4 B5 Fe1 168.01(10) . .
B2 B5 Fe1 77.40(9) 9 .
B5 B5 Fe1 65.34(4) 15 .

loop_
_geom_bond_atom_site_label_1
_geom_bond_atom_site_label_2
_geom_bond_distance
_geom_bond_site_symmetry_2
Fe1 B5 2.2218(17) .
Fe1 B5 2.2218(17) 5
Fe1 B5 2.2218(17) 12_566
Fe1 B5 2.2218(17) 6_455
Fe1 B5 2.2218(17) 10_556
Fe1 B5 2.2218(17) 16_565
Fe1 B5 2.2218(17) 15
Fe1 B5 2.2218(17) 3_455
Fe1 B1 2.52935(15) 9
Fe1 B1 2.52935(15) 9_556
Fe1 B2 2.548(2) 4
Fe1 B2 2.548(2) 11_565
B1 B2 1.718(2) .
B1 B2 1.718(2) 10_656
B1 B2 1.718(2) 12_556
B1 B2 1.718(2) 3_545
B1 Fe1 2.52935(15) 9_556
B1 Fe1 2.52935(15) 9
B2 B4 1.774(2) 15
B2 B4 1.774(2) .
B2 B3 1.807(3) .
B2 B5 1.822(3) 7
B2 B5 1.822(3) 9
B2 Fe1 2.548(2) 9
B3 B3 1.669(5) 9_556
B3 B5 1.776(3) 15
B3 B5 1.776(3) .
B3 B4 1.794(2) 15
B3 B4 1.794(2) .
B4 B5 1.790(2) 7
B4 B5 1.798(2) .
B4 B4 1.814(4) 7
B4 B4 2.004(4) 5_545
B5 B5 1.714(3) 6_455
B5 B4 1.790(2) 7
B5 B2 1.822(3) 9
B5 B5 1.854(3) 15
